data_2106777
loop_
_publ_author_name
'Pinto, Daniela'
'Garavelli, Anna'
'Bindi, Luca'

_publ_section_title
;
 Fluorite-related one-dimensional units in natural bismuth oxysulfates:
 the crystal structures of Bi~14~O~16~(SO~4~)~5~ and
 Bi~30~O~33~(SO~4~)~9~(AsO~4~)~2~
;
_journal_coeditor_code DK5037
_journal_issue 5
_journal_name_full 'Acta Crystallographica Section B'
_journal_page_first
;
;
_journal_paper_doi 10.1107/S205252061501358X
_journal_volume 71
_journal_year 2015
_chemical_formula_moiety 'Bi14 O36 S5'
_chemical_formula_sum 'Bi14 O36 S5'
_chemical_formula_weight 3630.02
_chemical_name_systematic
;
 Bi-sulfate
;
_space_group_IT_number 5
_symmetry_cell_setting monoclinic
_symmetry_space_group_name_Hall 'C 2y'
_symmetry_space_group_name_H-M 'C 1 2 1'
_atom_sites_solution_primary direct
_atom_sites_solution_secondary difmap
_audit_creation_method SHELXL-97
_cell_angle_alpha 90.00
_cell_angle_beta 119.433(11)
_cell_angle_gamma 90.00
_cell_formula_units_Z 2
_cell_length_a 21.658(4)
_cell_length_b 5.6648(9)
_cell_length_c 15.092(3)
_cell_measurement_temperature 293(2)
_cell_volume 1612.6(5)
_computing_data_reduction 'SAINT-IRIX (Bruker, 2003)'
_computing_structure_refinement 'SHELXL-97 (Sheldrick, 1997)'
_computing_structure_solution 'SIR 2014 (Burla et al., 2014)'
_diffrn_ambient_temperature 293(2)
_diffrn_measured_fraction_theta_full 0.990
_diffrn_measured_fraction_theta_max 0.990
_diffrn_measurement_device_type 'Bruker AXS X8 APEX2 with 2K-CCD detector'
_diffrn_measurement_method 'integration of the spots'
_diffrn_radiation_monochromator graphite
_diffrn_radiation_source 'fine-focus sealed tube'
_diffrn_radiation_type MoK\a
_diffrn_radiation_wavelength 0.71073
_diffrn_reflns_av_R_equivalents 0.0568
_diffrn_reflns_av_sigmaI/netI 0.0938
_diffrn_reflns_limit_h_max 26
_diffrn_reflns_limit_h_min -26
_diffrn_reflns_limit_k_max 7
_diffrn_reflns_limit_k_min -6
_diffrn_reflns_limit_l_max 18
_diffrn_reflns_limit_l_min -18
_diffrn_reflns_number 5991
_diffrn_reflns_theta_full 26.43
_diffrn_reflns_theta_max 26.43
_diffrn_reflns_theta_min 1.55
_exptl_absorpt_coefficient_mu 76.518
_exptl_absorpt_correction_T_max 0.309
_exptl_absorpt_correction_T_min 0.062
_exptl_absorpt_correction_type 'numerical - needle'
_exptl_absorpt_process_details 'program WinGX (Farrugia, 2012)'
_exptl_crystal_colour white
_exptl_crystal_density_diffrn 7.54
_exptl_crystal_density_meas ?
_exptl_crystal_density_method 'not measured'
_exptl_crystal_description needle
_exptl_crystal_F_000 3028
_exptl_crystal_size_max 0.530
_exptl_crystal_size_mid 0.035
_exptl_crystal_size_min 0.015
_refine_diff_density_max 5.838
_refine_diff_density_min -5.214
_refine_ls_abs_structure_details 'Flack H D (1983), Acta Cryst. A39, 876-881'
_refine_ls_abs_structure_Flack 0.72(11)
_refine_ls_extinction_method none
_refine_ls_goodness_of_fit_ref 1.187
_refine_ls_hydrogen_treatment none
_refine_ls_matrix_type full
_refine_ls_number_parameters 143
_refine_ls_number_reflns 3034
_refine_ls_number_restraints 10
_refine_ls_restrained_S_all 1.186
_refine_ls_R_factor_all 0.1557
_refine_ls_R_factor_gt 0.1241
_refine_ls_shift/su_max 0.001
_refine_ls_shift/su_mean 0.000
_refine_ls_structure_factor_coef Fsqd
_refine_ls_weighting_details 'calc w=1/[\s^2^(Fo^2^)+(0.1584P)^2^+1159.5515P] where P=(Fo^2^+2Fc^2^)/3'
_refine_ls_weighting_scheme calc
_refine_ls_wR_factor_gt 0.3110
_refine_ls_wR_factor_ref 0.3419
_reflns_number_gt 2234
_reflns_number_total 3034
_reflns_threshold_expression >2sigma(I)
_cod_data_source_file dk5037sup1.cif
_cod_data_source_block I
_cod_depositor_comments
;
 Removing the _chemical_melting_point data item since it contained the
 _chemical_formula_sum data item value and not the melting temperature.

 Antanas Vaitkus,
 2017-09-27

The following automatic conversions were performed:

'_exptl_crystal_density_meas' value 'not measured' was changed to '?'
- the value is perceived as not measured.

Automatic conversion script
Id: cif_fix_values 3271 2015-04-21 07:52:19Z andrius 
;
_cod_original_cell_volume 1612.7(5)
_cod_original_sg_symbol_H-M C2
_cod_database_code 2106777
_cod_database_fobs_code 2106777

loop_
_symmetry_equiv_pos_as_xyz
'x, y, z'
'-x, y, -z'
'x+1/2, y+1/2, z'
'-x+1/2, y+1/2, -z'

loop_
_atom_site_type_symbol
_atom_site_label
_atom_site_fract_x
_atom_site_fract_y
_atom_site_fract_z
_atom_site_U_iso_or_equiv
_atom_site_adp_type
_atom_site_calc_flag
_atom_site_refinement_flags
_atom_site_occupancy
_atom_site_symmetry_multiplicity
Bi Bi1 0.32061(16) 0.6216(6) 0.0357(2) 0.0215(7) Uani d . 1 1
Bi Bi2 0.21038(18) 0.6834(8) 0.1551(2) 0.0349(11) Uani d . 1 1
Bi Bi3 0.46302(16) 0.2140(9) 0.1037(3) 0.0305(8) Uani d . 1 1
Bi Bi4 0.37244(17) 0.7054(8) 0.4221(2) 0.0280(8) Uani d . 1 1
Bi Bi5 0.74335(19) 0.7158(10) 0.3680(3) 0.0387(9) Uani d . 1 1
Bi Bi6 0.34840(19) 0.1510(7) 0.2310(3) 0.0328(10) Uani d . 1 1
Bi Bi7 0.49262(19) 0.7215(10) 0.2911(3) 0.0367(9) Uani d . 1 1
S S1 0.5000 0.229(9) 0.5000 0.032(7) Uiso d SD 1 2
O O17 0.556(3) 0.185(16) 0.473(5) 0.049(18) Uiso d D 1 1
S S2 0.0837(8) 0.207(4) 0.1133(11) 0.012(3) Uiso d D 1 1
O O9 0.085(7) 0.422(14) 0.059(9) 0.09(4) Uiso d D 1 1
O O10 0.061(9) 0.03(2) 0.029(9) 0.13(6) Uiso d D 1 1
O O11 0.1629(14) 0.21(2) 0.182(5) 0.06(2) Uiso d D 1 1
O O12 0.021(5) 0.14(3) 0.123(11) 0.13(5) Uiso d D 1 1
S S3 0.6270(15) 0.198(7) 0.376(2) 0.053(7) Uiso d D 1 1
O O13 0.675(7) 0.25(5) 0.333(11) 0.16(6) Uiso d D 1 1
O O14 0.667(12) 0.39(3) 0.448(16) 0.23(12) Uiso d D 1 1
O O15 0.654(6) -0.015(14) 0.442(8) 0.08(3) Uiso d D 1 1
O O16 0.566(4) 0.24(3) 0.392(7) 0.08(3) Uiso d D 1 1
O O1 0.269(3) 0.930(12) 0.110(5) 0.024(13) Uiso d . 1 1
O O2 0.269(3) 0.457(10) 0.112(4) 0.014(11) Uiso d . 1 1
O O3 0.795(4) 0.470(14) 0.329(6) 0.035(17) Uiso d . 1 1
O O4 0.305(3) 0.457(10) 0.327(4) 0.018(12) Uiso d . 1 1
O O5 0.438(4) 0.948(13) 0.181(5) 0.034(16) Uiso d . 1 1
O O6 0.351(3) 0.231(15) 0.017(4) 0.033(12) Uiso d . 1 1
O O7 0.428(3) 0.452(12) 0.180(5) 0.027(14) Uiso d . 1 1
O O8 0.397(5) 0.670(18) 0.303(7) 0.07(2) Uiso d . 1 1

loop_
_atom_site_aniso_label
_atom_site_aniso_U_11
_atom_site_aniso_U_22
_atom_site_aniso_U_33
_atom_site_aniso_U_12
_atom_site_aniso_U_13
_atom_site_aniso_U_23
Bi1 0.0207(13) 0.0169(16) 0.0315(16) 0.0000(13) 0.0163(12) 0.0061(13)
Bi2 0.0314(16) 0.051(3) 0.0250(15) -0.0128(17) 0.0157(13) -0.0169(17)
Bi3 0.0275(15) 0.0284(18) 0.0438(18) -0.0033(17) 0.0238(14) 0.0064(19)
Bi4 0.0325(16) 0.0245(19) 0.0252(14) 0.0017(16) 0.0128(12) -0.0016(16)
Bi5 0.0385(18) 0.030(2) 0.052(2) 0.0001(19) 0.0260(16) -0.009(2)
Bi6 0.0308(17) 0.043(3) 0.0294(16) -0.0174(14) 0.0185(14) -0.0141(14)
Bi7 0.0395(18) 0.036(2) 0.0355(17) -0.006(2) 0.0194(15) 0.000(2)

loop_
_atom_type_symbol
_atom_type_description
_atom_type_scat_dispersion_real
_atom_type_scat_dispersion_imag
_atom_type_scat_source
Bi Bi -4.1077 10.2566 'International Tables Vol C Tables 4.2.6.8 and 6.1.1.4'
O O 0.0106 0.0060 'International Tables Vol C Tables 4.2.6.8 and 6.1.1.4'
S S 0.1246 0.1234 'International Tables Vol C Tables 4.2.6.8 and 6.1.1.4'

loop_
_geom_angle_atom_site_label_1
_geom_angle_atom_site_label_2
_geom_angle_atom_site_label_3
_geom_angle_site_symmetry_1
_geom_angle_site_symmetry_3
_geom_angle
O2 Bi1 O1 . 4_545 83.9(19)
O2 Bi1 O6 . . 84(2)
O1 Bi1 O6 4_545 . 67(2)
O2 Bi1 O7 . . 83(2)
O1 Bi1 O7 4_545 . 129(2)
O6 Bi1 O7 . . 63(2)
O2 Bi1 O1 . . 67.6(19)
O1 Bi1 O1 4_545 . 112.1(13)
O6 Bi1 O1 . . 152(2)
O7 Bi1 O1 . . 107(2)
O2 Bi1 Bi3 . . 99.5(14)
O1 Bi1 Bi3 4_545 . 99.7(16)
O6 Bi1 Bi3 . . 35.0(14)
O7 Bi1 Bi3 . . 35.9(15)
O1 Bi1 Bi3 . . 143.4(14)
O2 Bi1 Bi2 . 4_545 100.8(15)
O1 Bi1 Bi2 4_545 4_545 36.5(15)
O6 Bi1 Bi2 . 4_545 38.2(14)
O7 Bi1 Bi2 . 4_545 99.3(15)
O1 Bi1 Bi2 . 4_545 148.6(14)
Bi3 Bi1 Bi2 . 4_545 65.20(10)
O2 Bi1 Bi2 . . 31.4(15)
O1 Bi1 Bi2 4_545 . 93.7(15)
O6 Bi1 Bi2 . . 115.7(14)
O7 Bi1 Bi2 . . 99.4(15)
O1 Bi1 Bi2 . . 36.9(14)
Bi3 Bi1 Bi2 . . 127.02(12)
Bi2 Bi1 Bi2 4_545 . 123.40(13)
O2 Bi2 O1 . . 76(2)
O2 Bi2 O6 . 4 80(2)
O1 Bi2 O6 . 4 71(2)
O2 Bi2 O4 . . 73.8(18)
O1 Bi2 O4 . . 108(2)
O6 Bi2 O4 4 . 153(2)
O2 Bi2 Bi1 . 4 94.5(15)
O1 Bi2 Bi1 . 4 39.4(16)
O6 Bi2 Bi1 4 4 40(2)
O4 Bi2 Bi1 . 4 147.8(12)
O2 Bi2 Bi1 . . 32.3(15)
O1 Bi2 Bi1 . . 44.9(17)
O6 Bi2 Bi1 4 . 66.5(14)
O4 Bi2 Bi1 . . 93.3(12)
Bi1 Bi2 Bi1 4 . 65.28(8)
O6 Bi3 O7 . . 72(3)
O6 Bi3 O5 . 1_545 81(3)
O7 Bi3 O5 . 1_545 84(2)
O6 Bi3 O10 . 4 76(4)
O7 Bi3 O10 . 4 89(4)
O5 Bi3 O10 1_545 4 157(4)
O6 Bi3 O12 . 3 111(4)
O7 Bi3 O12 . 3 69(3)
O5 Bi3 O12 1_545 3 144(4)
O10 Bi3 O12 4 3 49(5)
O6 Bi3 O9 . 4_545 70(3)
O7 Bi3 O9 . 4_545 142(3)
O5 Bi3 O9 1_545 4_545 89(3)
O10 Bi3 O9 4 4_545 83(4)
O12 Bi3 O9 3 4_545 127(4)
O6 Bi3 Bi1 . . 39(2)
O7 Bi3 Bi1 . . 42.4(17)
O5 Bi3 Bi1 1_545 . 101.2(19)
O10 Bi3 Bi1 4 . 60(4)
O12 Bi3 Bi1 3 . 75(3)
O9 Bi3 Bi1 4_545 . 104(2)
O4 Bi4 O8 . . 74(3)
O4 Bi4 O3 . 3_455 88(2)
O8 Bi4 O3 . 3_455 87(3)
O4 Bi4 Bi6 . 1_565 98.6(17)
O8 Bi4 Bi6 . 1_565 53(3)
O3 Bi4 Bi6 3_455 1_565 41.7(19)
O3 Bi5 O4 . 3 81(2)
O3 Bi5 O11 . 3 81(3)
O4 Bi5 O11 3 3 83(3)
O3 Bi5 O14 . 4_656 109(5)
O4 Bi5 O14 3 4_656 80(5)
O11 Bi5 O14 3 4_656 158(4)
O1 Bi6 O2 1_545 . 79(2)
O1 Bi6 O3 1_545 3_445 82(2)
O2 Bi6 O3 . 3_445 111(2)
O1 Bi6 O5 1_545 1_545 84(2)
O2 Bi6 O5 . 1_545 116(2)
O3 Bi6 O5 3_445 1_545 127(2)
O1 Bi6 O4 1_545 . 119(2)
O2 Bi6 O4 . . 69.0(17)
O3 Bi6 O4 3_445 . 64.0(19)
O5 Bi6 O4 1_545 . 157.1(19)
O1 Bi6 Bi4 1_545 1_545 90.8(17)
O2 Bi6 Bi4 . 1_545 146.0(12)
O3 Bi6 Bi4 3_445 1_545 35.1(17)
O5 Bi6 Bi4 1_545 1_545 94.7(16)
O4 Bi6 Bi4 . 1_545 88.3(12)
O5 Bi7 O7 . . 85(2)
O5 Bi7 O8 . . 87(3)
O7 Bi7 O8 . . 72(3)
O17 S1 O17 2_656 . 161(8)
O16 O17 S1 . . 137(6)
O9 S2 O10 . . 99(7)
O9 S2 O12 . . 123(8)
O10 S2 O12 . . 88(9)
O9 S2 O11 . . 92(7)
O10 S2 O11 . . 113(8)
O12 S2 O11 . . 136(7)
S2 O9 Bi3 . 4 154(8)
S2 O10 Bi3 . 4_545 173(10)
S2 O11 Bi5 . 3_445 135(4)
S2 O12 Bi3 . 3_445 130(9)
O16 S3 O13 . . 156(10)
O16 S3 O14 . . 90(10)
O13 S3 O14 . . 85(10)
O16 S3 O15 . . 96(7)
O13 S3 O15 . . 108(10)
O14 S3 O15 . . 102(10)
S3 O14 Bi5 . 4_646 110(10)
O17 O16 S3 . . 132(8)
Bi6 O1 Bi2 1_565 . 116(3)
Bi6 O1 Bi1 1_565 4 118(3)
Bi2 O1 Bi1 . 4 104(2)
Bi6 O1 Bi1 1_565 . 115(3)
Bi2 O1 Bi1 . . 98(2)
Bi1 O1 Bi1 4 . 104(2)
Bi2 O2 Bi1 . . 116(3)
Bi2 O2 Bi6 . . 121(2)
Bi1 O2 Bi6 . . 109(2)
Bi5 O3 Bi4 . 3_545 130(4)
Bi5 O3 Bi6 . 3 111(3)
Bi4 O3 Bi6 3_545 3 103(3)
Bi4 O4 Bi5 . 3_445 124(3)
Bi4 O4 Bi6 . . 120(2)
Bi5 O4 Bi6 3_445 . 100(2)
Bi4 O4 Bi2 . . 107(2)
Bi5 O4 Bi2 3_445 . 106(2)
Bi6 O4 Bi2 . . 94.9(18)
Bi7 O5 Bi3 . 1_565 135(4)
Bi7 O5 Bi6 . 1_565 106(3)
Bi3 O5 Bi6 1_565 1_565 106(3)
Bi3 O6 Bi2 . 4_545 123(3)
Bi3 O6 Bi1 . . 106(3)
Bi2 O6 Bi1 4_545 . 102(3)
Bi3 O7 Bi7 . . 126(3)
Bi3 O7 Bi1 . . 102(2)
Bi7 O7 Bi1 . . 112(3)
Bi4 O8 Bi7 . . 134(4)

loop_
_geom_bond_atom_site_label_1
_geom_bond_atom_site_label_2
_geom_bond_site_symmetry_2
_geom_bond_distance
Bi1 O2 . 2.17(5)
Bi1 O1 4_545 2.36(6)
Bi1 O6 . 2.36(8)
Bi1 O7 . 2.46(6)
Bi1 O1 . 2.60(7)
Bi1 Bi3 . 3.576(5)
Bi1 Bi2 4_545 3.606(6)
Bi1 Bi2 . 3.646(4)
Bi2 O2 . 2.12(5)
Bi2 O1 . 2.21(6)
Bi2 O6 4 2.28(6)
Bi2 O4 . 2.72(6)
Bi2 Bi1 4 3.606(6)
Bi3 O6 . 2.13(6)
Bi3 O7 . 2.14(6)
Bi3 O5 1_545 2.14(7)
Bi3 O10 4 2.56(4)
Bi3 O12 3 2.66(13)
Bi3 O9 4_545 2.71(6)
Bi4 O4 . 2.02(6)
Bi4 O8 . 2.11(8)
Bi4 O3 3_455 2.17(7)
Bi4 Bi6 1_565 3.672(6)
Bi5 O3 . 2.04(8)
Bi5 O4 3 2.20(6)
Bi5 O11 3 2.47(6)
Bi5 O14 4_656 2.7(3)
Bi6 O1 1_545 2.19(7)
Bi6 O2 . 2.48(5)
Bi6 O3 3_445 2.51(7)
Bi6 O5 1_545 2.65(7)
Bi6 O4 . 2.71(6)
Bi6 Bi4 1_545 3.672(6)
Bi7 O5 . 1.97(7)
Bi7 O7 . 2.19(6)
Bi7 O8 . 2.20(9)
S1 O17 2_656 1.47(2)
S1 O17 . 1.47(2)
O17 O16 . 1.38(10)
S2 O9 . 1.48(2)
S2 O10 . 1.48(2)
S2 O12 . 1.48(2)
S2 O11 . 1.51(2)
O9 Bi3 4 2.71(6)
O10 Bi3 4_545 2.56(4)
O11 Bi5 3_445 2.47(6)
O12 Bi3 3_445 2.66(13)
S3 O16 . 1.47(2)
S3 O13 . 1.49(2)
S3 O14 . 1.49(2)
S3 O15 . 1.49(2)
O14 Bi5 4_646 2.7(3)
O1 Bi6 1_565 2.19(7)
O1 Bi1 4 2.36(6)
O3 Bi4 3_545 2.17(7)
O3 Bi6 3 2.51(7)
O4 Bi5 3_445 2.20(6)
O5 Bi3 1_565 2.14(7)
O5 Bi6 1_565 2.65(7)
O6 Bi2 4_545 2.28(6)
